data_4025578
loop_
_publ_author_name
'Mitchell H. Weston'
'Masood Parvez'
'Thomas G. Back'

_publ_contact_author
;
    Masood Parvez
    Department of Chemistry
    University of Calgary
    2500 University Drive N.W.
    Calgary, Alberta, Canada T2N 1N4  
;
_publ_contact_author_email ' parvez@ucalgary.ca '
_publ_contact_author_fax ' (403)289-9488 '
_publ_contact_author_phone ' (403)220-5348 '
_publ_section_title
;
 Conjugate Additions, Aza-Cope, and Dissociative Rearrangements and
 Unexpected Electrocyclic Ring Closures in the Reactions of
 2-(2-Pyrrolidinyl)-Substituted Heteroaromatic Systems with Acetylenic
 Sulfones
;
_journal_name_full 'Journal of Organic Chemistry'
_journal_page_first 5402
_journal_page_last 5405
_journal_paper_doi 10.1021/jo101030b
_journal_volume 75
_journal_year 2010
_chemical_formula_sum 'C41 H40 N2 O4 S2'
_chemical_formula_weight 688.87
_chemical_name_systematic
;
 ?
;
_space_group_IT_number 2
_symmetry_cell_setting triclinic
_symmetry_space_group_name_Hall '-P 1'
_symmetry_space_group_name_H-M 'P -1'
_atom_sites_solution_hydrogens geom
_atom_sites_solution_primary direct
_atom_sites_solution_secondary difmap
_audit_creation_method SHELXL-97
_cell_angle_alpha 66.058(11)
_cell_angle_beta 70.468(14)
_cell_angle_gamma 70.373(13)
_cell_formula_units_Z 2
_cell_length_a 10.100(2)
_cell_length_b 13.853(4)
_cell_length_c 15.004(4)
_cell_measurement_reflns_used 15008
_cell_measurement_temperature 173(2)
_cell_measurement_theta_max 27.43
_cell_measurement_theta_min 2.96
_cell_volume 1758.7(8)
_computing_cell_refinement 'HKL DENZO (Otwinowski & Minor, 1997)'
_computing_data_collection 'COLLECT (Hooft, 1998)'
_computing_data_reduction 'SCALEPACK (Otwinowski & Minor, 1997)'
_computing_molecular_graphics 'ORTEP-3 (Farrugia, 1997)'
_computing_publication_material 'SHELXL-97 (Sheldrick, 2008)'
_computing_structure_refinement 'SHELXL-97 (Sheldrick, 2008)'
_computing_structure_solution 'SIR92 (Altomare et al., 1991)'
_diffrn_ambient_temperature 173(2)
_diffrn_measured_fraction_theta_full 0.993
_diffrn_measured_fraction_theta_max 0.993
_diffrn_measurement_device_type 'Nonius KappaCCD'
_diffrn_measurement_method ' \w and \f '
_diffrn_radiation_monochromator graphite
_diffrn_radiation_source 'fine-focus sealed tube'
_diffrn_radiation_type MoK\a
_diffrn_radiation_wavelength 0.71073
_diffrn_reflns_av_R_equivalents 0.0318
_diffrn_reflns_av_sigmaI/netI 0.0470
_diffrn_reflns_limit_h_max 13
_diffrn_reflns_limit_h_min -12
_diffrn_reflns_limit_k_max 17
_diffrn_reflns_limit_k_min -17
_diffrn_reflns_limit_l_max 18
_diffrn_reflns_limit_l_min -19
_diffrn_reflns_number 15008
_diffrn_reflns_theta_full 27.43
_diffrn_reflns_theta_max 27.43
_diffrn_reflns_theta_min 2.96
_diffrn_standards_number 0
_exptl_absorpt_coefficient_mu 0.197
_exptl_absorpt_correction_T_max 0.9768
_exptl_absorpt_correction_T_min 0.9580
_exptl_absorpt_correction_type multi-scan
_exptl_absorpt_process_details 'SORTAV: (Blessing, 1997)'
_exptl_crystal_colour colorless
_exptl_crystal_density_diffrn 1.301
_exptl_crystal_density_method 'not measured'
_exptl_crystal_description prism
_exptl_crystal_F_000 728
_exptl_crystal_size_max 0.22
_exptl_crystal_size_mid 0.16
_exptl_crystal_size_min 0.12
_refine_diff_density_max 0.315
_refine_diff_density_min -0.385
_refine_diff_density_rms 0.051
_refine_ls_extinction_method none
_refine_ls_goodness_of_fit_ref 1.020
_refine_ls_hydrogen_treatment constr
_refine_ls_matrix_type full
_refine_ls_number_parameters 443
_refine_ls_number_reflns 7969
_refine_ls_number_restraints 0
_refine_ls_restrained_S_all 1.020
_refine_ls_R_factor_all 0.0671
_refine_ls_R_factor_gt 0.0445
_refine_ls_shift/su_max 0.014
_refine_ls_shift/su_mean 0.000
_refine_ls_structure_factor_coef Fsqd
_refine_ls_weighting_details 'calc w=1/[\s^2^(Fo^2^)+(0.0460P)^2^+0.9600P] where P=(Fo^2^+2Fc^2^)/3'
_refine_ls_weighting_scheme calc
_refine_ls_wR_factor_gt 0.1024
_refine_ls_wR_factor_ref 0.1152
_reflns_number_gt 6008
_reflns_number_total 7969
_reflns_threshold_expression >2sigma(I)
_cod_data_source_file jo101030b_si_002.cif
_cod_data_source_block Compound_I
_cod_depositor_comments
;
The following automatic conversions were performed:

'_symmetry_cell_setting' value 'Triclinic' changed to 'triclinic'
according to the built-in table from CIF Core dictionary named
'cif_core.dic' version 2.4.1 from
2010-06-29.

'_exptl_absorpt_correction_type' value 'Multi-scan'
changed to 'multi-scan' according to the built-in table from CIF Core
dictionary named 'cif_core.dic' version 2.4.1 from 2010-06-29.

Automatic conversion script
Id: cif_fix_values 1646 2011-03-28 12:23:43Z adriana 
;
_cod_database_code 4025578

loop_
_symmetry_equiv_pos_as_xyz
'x, y, z'
'-x, -y, -z'

loop_
_atom_site_label
_atom_site_type_symbol
_atom_site_fract_x
_atom_site_fract_y
_atom_site_fract_z
_atom_site_U_iso_or_equiv
_atom_site_adp_type
_atom_site_occupancy
_atom_site_symmetry_multiplicity
_atom_site_calc_flag
_atom_site_refinement_flags
_atom_site_disorder_assembly
_atom_site_disorder_group
S1 S 0.23819(5) 0.29237(4) 1.00295(3) 0.02686(12) Uani 1 1 d . . .
S2 S 0.45707(5) 0.62809(4) 0.60276(3) 0.02380(11) Uani 1 1 d . . .
O1 O 0.09110(14) 0.32335(11) 0.99640(10) 0.0333(3) Uani 1 1 d . . .
O2 O 0.29857(15) 0.18434(11) 1.05967(10) 0.0368(3) Uani 1 1 d . . .
O3 O 0.44209(15) 0.65536(10) 0.68908(10) 0.0312(3) Uani 1 1 d . . .
O4 O 0.59910(14) 0.58567(11) 0.55006(10) 0.0334(3) Uani 1 1 d . . .
N1 N 0.33513(16) 0.31343(12) 0.88475(11) 0.0234(3) Uani 1 1 d . . .
N2 N 0.10607(16) 0.61769(12) 0.61325(11) 0.0249(3) Uani 1 1 d . . .
C1 C 0.48926(19) 0.28864(14) 0.85971(13) 0.0234(4) Uani 1 1 d . . .
C2 C 0.5851(2) 0.20618(16) 0.91431(15) 0.0315(4) Uani 1 1 d . . .
H2 H 0.5518 0.1581 0.9788 0.038 Uiso 1 1 calc R . .
C3 C 0.7308(2) 0.19745(16) 0.87042(16) 0.0349(5) Uani 1 1 d . . .
H3 H 0.7991 0.1425 0.9059 0.042 Uiso 1 1 calc R . .
C4 C 0.7801(2) 0.26708(16) 0.77555(16) 0.0324(4) Uani 1 1 d . . .
H4 H 0.8810 0.2579 0.7473 0.039 Uiso 1 1 calc R . .
C5 C 0.68455(19) 0.34959(15) 0.72162(14) 0.0261(4) Uani 1 1 d . . .
H5 H 0.7191 0.3971 0.6572 0.031 Uiso 1 1 calc R . .
C6 C 0.53627(19) 0.36140(14) 0.76403(13) 0.0222(4) Uani 1 1 d . . .
C7 C 0.40638(18) 0.43384(14) 0.73257(13) 0.0217(4) Uani 1 1 d . . .
C8 C 0.29075(19) 0.40544(14) 0.80491(13) 0.0225(4) Uani 1 1 d . . .
C9 C 0.14883(19) 0.46066(15) 0.77607(13) 0.0245(4) Uani 1 1 d . . .
H9 H 0.0726 0.4819 0.8320 0.029 Uiso 1 1 calc R . .
C10 C 0.19353(18) 0.56295(14) 0.68773(13) 0.0229(4) Uani 1 1 d . . .
H10 H 0.1843 0.6172 0.7189 0.027 Uiso 1 1 calc R . .
C11 C 0.35784(18) 0.52537(13) 0.64314(13) 0.0212(3) Uani 1 1 d . . .
H11 H 0.3729 0.4978 0.5875 0.025 Uiso 1 1 calc R . .
C12 C 0.0757(2) 0.54009(15) 0.58252(14) 0.0279(4) Uani 1 1 d . . .
H12A H 0.1675 0.5031 0.5469 0.034 Uiso 1 1 calc R . .
H12B H 0.0120 0.5809 0.5349 0.034 Uiso 1 1 calc R . .
C13 C 0.0045(2) 0.45484(17) 0.66932(15) 0.0337(5) Uani 1 1 d . . .
H13A H -0.0150 0.4067 0.6437 0.040 Uiso 1 1 calc R . .
H13B H -0.0887 0.4906 0.7047 0.040 Uiso 1 1 calc R . .
C14 C 0.1037(2) 0.38783(16) 0.74183(15) 0.0323(4) Uani 1 1 d . . .
H14A H 0.1911 0.3445 0.7087 0.039 Uiso 1 1 calc R . .
H14B H 0.0532 0.3368 0.8011 0.039 Uiso 1 1 calc R . .
C15 C -0.0253(2) 0.69270(16) 0.64819(15) 0.0311(4) Uani 1 1 d . . .
H15A H 0.0026 0.7418 0.6680 0.037 Uiso 1 1 calc R . .
H15B H -0.0861 0.6502 0.7084 0.037 Uiso 1 1 calc R . .
C16 C -0.1134(2) 0.76041(15) 0.57015(15) 0.0288(4) Uani 1 1 d . . .
C17 C -0.0483(2) 0.80129(17) 0.46941(16) 0.0364(5) Uani 1 1 d . . .
H17 H 0.0540 0.7852 0.4479 0.044 Uiso 1 1 calc R . .
C18 C -0.1326(3) 0.86581(18) 0.39987(18) 0.0475(6) Uani 1 1 d . . .
H18 H -0.0876 0.8926 0.3309 0.057 Uiso 1 1 calc R . .
C19 C -0.2817(3) 0.89104(19) 0.4307(2) 0.0519(7) Uani 1 1 d . . .
H19 H -0.3388 0.9355 0.3831 0.062 Uiso 1 1 calc R . .
C20 C -0.3466(3) 0.85167(19) 0.5302(2) 0.0490(6) Uani 1 1 d . . .
H20 H -0.4489 0.8695 0.5518 0.059 Uiso 1 1 calc R . .
C21 C -0.2627(2) 0.78585(17) 0.59927(17) 0.0383(5) Uani 1 1 d . . .
H21 H -0.3086 0.7577 0.6679 0.046 Uiso 1 1 calc R . .
C22 C 0.2716(2) 0.38533(16) 1.03998(13) 0.0275(4) Uani 1 1 d . . .
C23 C 0.2012(2) 0.49418(16) 1.00785(15) 0.0326(4) Uani 1 1 d . . .
H23 H 0.1338 0.5179 0.9674 0.039 Uiso 1 1 calc R . .
C24 C 0.2300(2) 0.56747(18) 1.03517(17) 0.0387(5) Uani 1 1 d . . .
H24 H 0.1826 0.6421 1.0135 0.046 Uiso 1 1 calc R . .
C25 C 0.3281(2) 0.5323(2) 1.09423(17) 0.0412(5) Uani 1 1 d . . .
H25 H 0.3474 0.5831 1.1131 0.049 Uiso 1 1 calc R . .
C26 C 0.3979(3) 0.4244(2) 1.12590(16) 0.0443(6) Uani 1 1 d . . .
H26 H 0.4648 0.4011 1.1666 0.053 Uiso 1 1 calc R . .
C27 C 0.3711(2) 0.34951(18) 1.09858(15) 0.0374(5) Uani 1 1 d . . .
H27 H 0.4199 0.2751 1.1195 0.045 Uiso 1 1 calc R . .
C28 C 0.37364(19) 0.74460(14) 0.51700(13) 0.0237(4) Uani 1 1 d . . .
C29 C 0.2777(2) 0.82969(15) 0.54799(14) 0.0282(4) Uani 1 1 d . . .
H29 H 0.2538 0.8244 0.6164 0.034 Uiso 1 1 calc R . .
C30 C 0.2167(2) 0.92245(16) 0.47892(15) 0.0331(4) Uani 1 1 d . . .
H30 H 0.1519 0.9811 0.5002 0.040 Uiso 1 1 calc R . .
C31 C 0.2496(2) 0.93069(15) 0.37839(15) 0.0322(4) Uani 1 1 d . . .
C32 C 0.3473(2) 0.84522(16) 0.34871(15) 0.0339(5) Uani 1 1 d . . .
H32 H 0.3715 0.8503 0.2803 0.041 Uiso 1 1 calc R . .
C33 C 0.4101(2) 0.75273(15) 0.41689(14) 0.0307(4) Uani 1 1 d . . .
H33 H 0.4778 0.6952 0.3953 0.037 Uiso 1 1 calc R . .
C34 C 0.1800(3) 1.03031(18) 0.30360(17) 0.0476(6) Uani 1 1 d . . .
H34A H 0.2041 1.0176 0.2398 0.057 Uiso 1 1 calc R . .
H34B H 0.2158 1.0924 0.2934 0.057 Uiso 1 1 calc R . .
H34C H 0.0750 1.0456 0.3291 0.057 Uiso 1 1 calc R . .
C35 C 0.2715(3) 0.99670(19) 0.85280(17) 0.0473(6) Uani 1 1 d . . .
C36 C 0.3651(3) 0.9187(2) 0.81029(18) 0.0525(6) Uani 1 1 d . . .
H36 H 0.4655 0.9167 0.7883 0.063 Uiso 1 1 calc R . .
C37 C 0.3146(4) 0.8451(2) 0.7998(2) 0.0686(9) Uani 1 1 d . . .
H37 H 0.3801 0.7927 0.7703 0.082 Uiso 1 1 calc R . .
C38 C 0.1678(4) 0.8459(3) 0.8318(2) 0.0721(9) Uani 1 1 d . . .
H38 H 0.1326 0.7947 0.8243 0.087 Uiso 1 1 calc R . .
C39 C 0.0753(4) 0.9225(3) 0.8743(2) 0.0702(9) Uani 1 1 d . . .
H39 H -0.0249 0.9239 0.8975 0.084 Uiso 1 1 calc R . .
C40 C 0.1272(3) 0.9969(2) 0.88321(18) 0.0516(6) Uani 1 1 d . . .
H40 H 0.0613 1.0503 0.9113 0.062 Uiso 1 1 calc R . .
C41 C 0.3279(4) 1.0764(3) 0.8635(3) 0.0806(10) Uani 1 1 d . . .
H41A H 0.2478 1.1253 0.8942 0.097 Uiso 1 1 calc R . .
H41B H 0.3756 1.1188 0.7973 0.097 Uiso 1 1 calc R . .
H41C H 0.3976 1.0379 0.9061 0.097 Uiso 1 1 calc R . .

loop_
_atom_site_aniso_label
_atom_site_aniso_U_11
_atom_site_aniso_U_22
_atom_site_aniso_U_33
_atom_site_aniso_U_23
_atom_site_aniso_U_13
_atom_site_aniso_U_12
S1 0.0270(2) 0.0278(2) 0.0212(2) -0.00257(18) -0.00590(18) -0.00740(19)
S2 0.0252(2) 0.0221(2) 0.0239(2) -0.00548(17) -0.00845(18) -0.00513(17)
O1 0.0268(7) 0.0396(8) 0.0297(7) -0.0051(6) -0.0057(6) -0.0119(6)
O2 0.0411(8) 0.0277(7) 0.0290(7) 0.0023(6) -0.0086(6) -0.0068(6)
O3 0.0434(8) 0.0284(7) 0.0287(7) -0.0075(6) -0.0181(6) -0.0094(6)
O4 0.0248(7) 0.0292(7) 0.0388(8) -0.0076(6) -0.0038(6) -0.0054(6)
N1 0.0235(8) 0.0231(7) 0.0209(7) -0.0037(6) -0.0077(6) -0.0040(6)
N2 0.0252(8) 0.0260(8) 0.0235(8) -0.0073(6) -0.0119(6) -0.0009(6)
C1 0.0228(9) 0.0226(9) 0.0258(9) -0.0093(7) -0.0086(7) -0.0021(7)
C2 0.0316(10) 0.0278(10) 0.0307(10) -0.0063(8) -0.0123(8) -0.0006(8)
C3 0.0281(10) 0.0305(10) 0.0402(12) -0.0066(9) -0.0165(9) 0.0025(8)
C4 0.0226(9) 0.0315(10) 0.0410(12) -0.0120(9) -0.0095(8) -0.0014(8)
C5 0.0244(9) 0.0258(9) 0.0277(10) -0.0087(8) -0.0071(8) -0.0043(7)
C6 0.0256(9) 0.0204(8) 0.0242(9) -0.0085(7) -0.0096(7) -0.0044(7)
C7 0.0237(9) 0.0208(8) 0.0222(9) -0.0069(7) -0.0089(7) -0.0039(7)
C8 0.0246(9) 0.0228(9) 0.0203(9) -0.0059(7) -0.0080(7) -0.0045(7)
C9 0.0218(9) 0.0295(9) 0.0199(9) -0.0055(7) -0.0067(7) -0.0047(7)
C10 0.0220(9) 0.0256(9) 0.0220(9) -0.0087(7) -0.0083(7) -0.0024(7)
C11 0.0232(9) 0.0200(8) 0.0207(8) -0.0070(7) -0.0070(7) -0.0034(7)
C12 0.0276(10) 0.0331(10) 0.0257(10) -0.0095(8) -0.0108(8) -0.0057(8)
C13 0.0338(11) 0.0387(11) 0.0335(11) -0.0071(9) -0.0146(9) -0.0136(9)
C14 0.0329(10) 0.0334(11) 0.0320(10) -0.0040(8) -0.0118(9) -0.0137(9)
C15 0.0272(10) 0.0332(10) 0.0284(10) -0.0100(8) -0.0110(8) 0.0027(8)
C16 0.0274(10) 0.0269(10) 0.0309(10) -0.0060(8) -0.0121(8) -0.0038(8)
C17 0.0374(11) 0.0347(11) 0.0338(11) -0.0067(9) -0.0117(9) -0.0067(9)
C18 0.0689(17) 0.0373(12) 0.0338(12) -0.0009(10) -0.0230(12) -0.0116(11)
C19 0.0602(16) 0.0382(13) 0.0595(16) -0.0009(11) -0.0430(14) -0.0040(11)
C20 0.0361(12) 0.0404(13) 0.0676(17) -0.0036(12) -0.0302(12) -0.0053(10)
C21 0.0292(10) 0.0348(11) 0.0439(13) -0.0010(9) -0.0141(9) -0.0081(9)
C22 0.0245(9) 0.0359(10) 0.0198(9) -0.0086(8) -0.0035(7) -0.0065(8)
C23 0.0293(10) 0.0369(11) 0.0326(11) -0.0120(9) -0.0119(9) -0.0036(8)
C24 0.0358(11) 0.0382(12) 0.0454(13) -0.0192(10) -0.0111(10) -0.0040(9)
C25 0.0389(12) 0.0579(15) 0.0381(12) -0.0274(11) -0.0053(10) -0.0140(11)
C26 0.0430(13) 0.0658(16) 0.0317(11) -0.0185(11) -0.0175(10) -0.0100(11)
C27 0.0382(11) 0.0430(12) 0.0281(10) -0.0087(9) -0.0156(9) -0.0018(9)
C28 0.0277(9) 0.0206(8) 0.0226(9) -0.0047(7) -0.0076(7) -0.0066(7)
C29 0.0334(10) 0.0273(10) 0.0239(9) -0.0091(8) -0.0071(8) -0.0056(8)
C30 0.0377(11) 0.0256(10) 0.0335(11) -0.0093(8) -0.0111(9) -0.0020(8)
C31 0.0424(12) 0.0243(10) 0.0300(10) -0.0029(8) -0.0136(9) -0.0104(8)
C32 0.0495(13) 0.0306(11) 0.0215(9) -0.0058(8) -0.0086(9) -0.0124(9)
C33 0.0397(11) 0.0262(10) 0.0262(10) -0.0109(8) -0.0081(8) -0.0045(8)
C34 0.0656(16) 0.0311(11) 0.0389(13) -0.0002(10) -0.0238(12) -0.0048(11)
C35 0.0638(16) 0.0369(12) 0.0352(12) -0.0049(10) -0.0151(11) -0.0098(11)
C36 0.0528(15) 0.0498(15) 0.0423(14) -0.0122(11) -0.0163(12) 0.0050(12)
C37 0.103(3) 0.0451(15) 0.0569(18) -0.0221(13) -0.0409(18) 0.0125(16)
C38 0.119(3) 0.0569(18) 0.0515(17) -0.0004(14) -0.0434(19) -0.0323(19)
C39 0.071(2) 0.094(2) 0.0431(16) -0.0023(16) -0.0181(14) -0.0359(18)
C40 0.0488(14) 0.0565(15) 0.0355(13) -0.0138(11) -0.0060(11) -0.0007(12)
C41 0.112(3) 0.0586(19) 0.079(2) -0.0177(17) -0.024(2) -0.0334(19)

loop_
_atom_type_symbol
_atom_type_description
_atom_type_scat_dispersion_real
_atom_type_scat_dispersion_imag
_atom_type_scat_source
C C 0.0033 0.0016 'International Tables Vol C Tables 4.2.6.8 and 6.1.1.4'
H H 0.0000 0.0000 'International Tables Vol C Tables 4.2.6.8 and 6.1.1.4'
N N 0.0061 0.0033 'International Tables Vol C Tables 4.2.6.8 and 6.1.1.4'
S S 0.1246 0.1234 'International Tables Vol C Tables 4.2.6.8 and 6.1.1.4'
O O 0.0106 0.0060 'International Tables Vol C Tables 4.2.6.8 and 6.1.1.4'

loop_
_geom_angle_atom_site_label_1
_geom_angle_atom_site_label_2
_geom_angle_atom_site_label_3
_geom_angle
_geom_angle_site_symmetry_1
_geom_angle_site_symmetry_3
_geom_angle_publ_flag
O1 S1 O2 120.45(9) . . ?
O1 S1 N1 105.33(8) . . ?
O2 S1 N1 106.71(8) . . ?
O1 S1 C22 109.58(9) . . ?
O2 S1 C22 109.55(9) . . ?
N1 S1 C22 103.82(8) . . ?
O3 S2 O4 119.44(8) . . ?
O3 S2 C28 107.63(8) . . ?
O4 S2 C28 108.40(9) . . ?
O3 S2 C11 107.40(8) . . ?
O4 S2 C11 105.64(8) . . ?
C28 S2 C11 107.85(8) . . ?
C8 N1 C1 106.18(14) . . ?
C8 N1 S1 121.84(12) . . ?
C1 N1 S1 122.60(12) . . ?
C10 N2 C15 110.70(14) . . ?
C10 N2 C12 112.05(14) . . ?
C15 N2 C12 113.09(15) . . ?
C2 C1 C6 122.48(17) . . ?
C2 C1 N1 128.85(17) . . ?
C6 C1 N1 108.64(15) . . ?
C3 C2 C1 117.00(18) . . ?
C3 C2 H2 121.5 . . ?
C1 C2 H2 121.5 . . ?
C2 C3 C4 121.73(18) . . ?
C2 C3 H3 119.1 . . ?
C4 C3 H3 119.1 . . ?
C5 C4 C3 121.17(18) . . ?
C5 C4 H4 119.4 . . ?
C3 C4 H4 119.4 . . ?
C4 C5 C6 118.68(17) . . ?
C4 C5 H5 120.7 . . ?
C6 C5 H5 120.7 . . ?
C5 C6 C1 118.94(16) . . ?
C5 C6 C7 135.18(17) . . ?
C1 C6 C7 105.87(15) . . ?
C8 C7 C6 108.87(15) . . ?
C8 C7 C11 110.00(15) . . ?
C6 C7 C11 140.95(16) . . ?
C7 C8 N1 110.35(15) . . ?
C7 C8 C9 114.91(15) . . ?
N1 C8 C9 133.34(16) . . ?
C8 C9 C14 110.36(15) . . ?
C8 C9 C10 98.65(13) . . ?
C14 C9 C10 113.14(15) . . ?
C8 C9 H9 111.4 . . ?
C14 C9 H9 111.4 . . ?
C10 C9 H9 111.4 . . ?
N2 C10 C11 114.08(14) . . ?
N2 C10 C9 116.51(14) . . ?
C11 C10 C9 105.81(13) . . ?
N2 C10 H10 106.6 . . ?
C11 C10 H10 106.6 . . ?
C9 C10 H10 106.6 . . ?
C7 C11 C10 101.71(14) . . ?
C7 C11 S2 108.86(11) . . ?
C10 C11 S2 113.64(12) . . ?
C7 C11 H11 110.8 . . ?
C10 C11 H11 110.8 . . ?
S2 C11 H11 110.8 . . ?
N2 C12 C13 113.70(16) . . ?
N2 C12 H12A 108.8 . . ?
C13 C12 H12A 108.8 . . ?
N2 C12 H12B 108.8 . . ?
C13 C12 H12B 108.8 . . ?
H12A C12 H12B 107.7 . . ?
C12 C13 C14 109.73(15) . . ?
C12 C13 H13A 109.7 . . ?
C14 C13 H13A 109.7 . . ?
C12 C13 H13B 109.7 . . ?
C14 C13 H13B 109.7 . . ?
H13A C13 H13B 108.2 . . ?
C13 C14 C9 111.58(16) . . ?
C13 C14 H14A 109.3 . . ?
C9 C14 H14A 109.3 . . ?
C13 C14 H14B 109.3 . . ?
C9 C14 H14B 109.3 . . ?
H14A C14 H14B 108.0 . . ?
N2 C15 C16 113.35(16) . . ?
N2 C15 H15A 108.9 . . ?
C16 C15 H15A 108.9 . . ?
N2 C15 H15B 108.9 . . ?
C16 C15 H15B 108.9 . . ?
H15A C15 H15B 107.7 . . ?
C21 C16 C17 118.58(18) . . ?
C21 C16 C15 119.78(18) . . ?
C17 C16 C15 121.60(17) . . ?
C16 C17 C18 120.1(2) . . ?
C16 C17 H17 119.9 . . ?
C18 C17 H17 119.9 . . ?
C19 C18 C17 120.3(2) . . ?
C19 C18 H18 119.8 . . ?
C17 C18 H18 119.8 . . ?
C20 C19 C18 119.8(2) . . ?
C20 C19 H19 120.1 . . ?
C18 C19 H19 120.1 . . ?
C19 C20 C21 119.9(2) . . ?
C19 C20 H20 120.1 . . ?
C21 C20 H20 120.1 . . ?
C16 C21 C20 121.2(2) . . ?
C16 C21 H21 119.4 . . ?
C20 C21 H21 119.4 . . ?
C23 C22 C27 121.04(19) . . ?
C23 C22 S1 119.44(14) . . ?
C27 C22 S1 119.50(16) . . ?
C24 C23 C22 119.36(18) . . ?
C24 C23 H23 120.3 . . ?
C22 C23 H23 120.3 . . ?
C23 C24 C25 120.0(2) . . ?
C23 C24 H24 120.0 . . ?
C25 C24 H24 120.0 . . ?
C26 C25 C24 120.5(2) . . ?
C26 C25 H25 119.7 . . ?
C24 C25 H25 119.7 . . ?
C25 C26 C27 120.3(2) . . ?
C25 C26 H26 119.8 . . ?
C27 C26 H26 119.8 . . ?
C26 C27 C22 118.8(2) . . ?
C26 C27 H27 120.6 . . ?
C22 C27 H27 120.6 . . ?
C29 C28 C33 120.19(17) . . ?
C29 C28 S2 120.47(14) . . ?
C33 C28 S2 119.27(14) . . ?
C30 C29 C28 119.81(18) . . ?
C30 C29 H29 120.1 . . ?
C28 C29 H29 120.1 . . ?
C29 C30 C31 120.66(19) . . ?
C29 C30 H30 119.7 . . ?
C31 C30 H30 119.7 . . ?
C32 C31 C30 118.60(18) . . ?
C32 C31 C34 120.65(19) . . ?
C30 C31 C34 120.75(19) . . ?
C33 C32 C31 121.19(18) . . ?
C33 C32 H32 119.4 . . ?
C31 C32 H32 119.4 . . ?
C32 C33 C28 119.52(18) . . ?
C32 C33 H33 120.2 . . ?
C28 C33 H33 120.2 . . ?
C31 C34 H34A 109.5 . . ?
C31 C34 H34B 109.5 . . ?
H34A C34 H34B 109.5 . . ?
C31 C34 H34C 109.5 . . ?
H34A C34 H34C 109.5 . . ?
H34B C34 H34C 109.5 . . ?
C40 C35 C36 117.7(2) . . ?
C40 C35 C41 122.1(3) . . ?
C36 C35 C41 120.3(3) . . ?
C37 C36 C35 120.8(3) . . ?
C37 C36 H36 119.6 . . ?
C35 C36 H36 119.6 . . ?
C36 C37 C38 120.8(3) . . ?
C36 C37 H37 119.6 . . ?
C38 C37 H37 119.6 . . ?
C39 C38 C37 118.5(3) . . ?
C39 C38 H38 120.8 . . ?
C37 C38 H38 120.8 . . ?
C40 C39 C38 120.2(3) . . ?
C40 C39 H39 119.9 . . ?
C38 C39 H39 119.9 . . ?
C39 C40 C35 122.0(3) . . ?
C39 C40 H40 119.0 . . ?
C35 C40 H40 119.0 . . ?
C35 C41 H41A 109.5 . . ?
C35 C41 H41B 109.5 . . ?
H41A C41 H41B 109.5 . . ?
C35 C41 H41C 109.5 . . ?
H41A C41 H41C 109.5 . . ?
H41B C41 H41C 109.5 . . ?

loop_
_geom_bond_atom_site_label_1
_geom_bond_atom_site_label_2
_geom_bond_distance
_geom_bond_site_symmetry_2
_geom_bond_publ_flag
S1 O1 1.4269(14) . ?
S1 O2 1.4269(14) . ?
S1 N1 1.6733(16) . ?
S1 C22 1.755(2) . ?
S2 O3 1.4389(14) . ?
S2 O4 1.4425(14) . ?
S2 C28 1.7598(18) . ?
S2 C11 1.8024(18) . ?
N1 C8 1.413(2) . ?
N1 C1 1.427(2) . ?
N2 C10 1.458(2) . ?
N2 C15 1.472(2) . ?
N2 C12 1.477(2) . ?
C1 C2 1.393(3) . ?
C1 C6 1.412(2) . ?
C2 C3 1.382(3) . ?
C2 H2 0.9500 . ?
C3 C4 1.392(3) . ?
C3 H3 0.9500 . ?
C4 C5 1.387(3) . ?
C4 H4 0.9500 . ?
C5 C6 1.399(2) . ?
C5 H5 0.9500 . ?
C6 C7 1.448(2) . ?
C7 C8 1.346(2) . ?
C7 C11 1.513(2) . ?
C8 C9 1.495(2) . ?
C9 C14 1.541(3) . ?
C9 C10 1.573(2) . ?
C9 H9 1.0000 . ?
C10 C11 1.560(2) . ?
C10 H10 1.0000 . ?
C11 H11 1.0000 . ?
C12 C13 1.518(3) . ?
C12 H12A 0.9900 . ?
C12 H12B 0.9900 . ?
C13 C14 1.527(3) . ?
C13 H13A 0.9900 . ?
C13 H13B 0.9900 . ?
C14 H14A 0.9900 . ?
C14 H14B 0.9900 . ?
C15 C16 1.513(3) . ?
C15 H15A 0.9900 . ?
C15 H15B 0.9900 . ?
C16 C21 1.384(3) . ?
C16 C17 1.389(3) . ?
C17 C18 1.392(3) . ?
C17 H17 0.9500 . ?
C18 C19 1.384(4) . ?
C18 H18 0.9500 . ?
C19 C20 1.372(4) . ?
C19 H19 0.9500 . ?
C20 C21 1.387(3) . ?
C20 H20 0.9500 . ?
C21 H21 0.9500 . ?
C22 C23 1.390(3) . ?
C22 C27 1.390(3) . ?
C23 C24 1.378(3) . ?
C23 H23 0.9500 . ?
C24 C25 1.384(3) . ?
C24 H24 0.9500 . ?
C25 C26 1.378(3) . ?
C25 H25 0.9500 . ?
C26 C27 1.388(3) . ?
C26 H26 0.9500 . ?
C27 H27 0.9500 . ?
C28 C29 1.386(3) . ?
C28 C33 1.388(3) . ?
C29 C30 1.385(3) . ?
C29 H29 0.9500 . ?
C30 C31 1.396(3) . ?
C30 H30 0.9500 . ?
C31 C32 1.387(3) . ?
C31 C34 1.509(3) . ?
C32 C33 1.384(3) . ?
C32 H32 0.9500 . ?
C33 H33 0.9500 . ?
C34 H34A 0.9800 . ?
C34 H34B 0.9800 . ?
C34 H34C 0.9800 . ?
C35 C40 1.373(4) . ?
C35 C36 1.392(3) . ?
C35 C41 1.483(4) . ?
C36 C37 1.363(4) . ?
C36 H36 0.9500 . ?
C37 C38 1.394(5) . ?
C37 H37 0.9500 . ?
C38 C39 1.375(5) . ?
C38 H38 0.9500 . ?
C39 C40 1.369(4) . ?
C39 H39 0.9500 . ?
C40 H40 0.9500 . ?
C41 H41A 0.9800 . ?
C41 H41B 0.9800 . ?
C41 H41C 0.9800 . ?

loop_
_geom_torsion_atom_site_label_1
_geom_torsion_atom_site_label_2
_geom_torsion_atom_site_label_3
_geom_torsion_atom_site_label_4
_geom_torsion
_geom_torsion_site_symmetry_1
_geom_torsion_site_symmetry_2
_geom_torsion_site_symmetry_3
_geom_torsion_site_symmetry_4
_geom_torsion_publ_flag
O1 S1 N1 C8 40.21(15) . . . . ?
O2 S1 N1 C8 169.33(13) . . . . ?
C22 S1 N1 C8 -74.97(15) . . . . ?
O1 S1 N1 C1 -177.95(13) . . . . ?
O2 S1 N1 C1 -48.82(16) . . . . ?
C22 S1 N1 C1 66.88(15) . . . . ?
C8 N1 C1 C2 179.12(18) . . . . ?
S1 N1 C1 C2 32.2(3) . . . . ?
C8 N1 C1 C6 -2.87(19) . . . . ?
S1 N1 C1 C6 -149.75(13) . . . . ?
C6 C1 C2 C3 -0.4(3) . . . . ?
N1 C1 C2 C3 177.37(18) . . . . ?
C1 C2 C3 C4 -0.6(3) . . . . ?
C2 C3 C4 C5 1.1(3) . . . . ?
C3 C4 C5 C6 -0.5(3) . . . . ?
C4 C5 C6 C1 -0.4(3) . . . . ?
C4 C5 C6 C7 -179.21(18) . . . . ?
C2 C1 C6 C5 0.9(3) . . . . ?
N1 C1 C6 C5 -177.26(15) . . . . ?
C2 C1 C6 C7 -179.99(17) . . . . ?
N1 C1 C6 C7 1.84(19) . . . . ?
C5 C6 C7 C8 178.83(19) . . . . ?
C1 C6 C7 C8 -0.07(19) . . . . ?
C5 C6 C7 C11 4.4(4) . . . . ?
C1 C6 C7 C11 -174.5(2) . . . . ?
C6 C7 C8 N1 -1.8(2) . . . . ?
C11 C7 C8 N1 174.50(14) . . . . ?
C6 C7 C8 C9 -170.08(15) . . . . ?
C11 C7 C8 C9 6.2(2) . . . . ?
C1 N1 C8 C7 2.88(19) . . . . ?
S1 N1 C8 C7 150.07(13) . . . . ?
C1 N1 C8 C9 168.24(18) . . . . ?
S1 N1 C8 C9 -44.6(3) . . . . ?
C7 C8 C9 C14 96.39(19) . . . . ?
N1 C8 C9 C14 -68.5(2) . . . . ?
C7 C8 C9 C10 -22.32(19) . . . . ?
N1 C8 C9 C10 172.83(18) . . . . ?
C15 N2 C10 C11 -153.63(15) . . . . ?
C12 N2 C10 C11 79.11(18) . . . . ?
C15 N2 C10 C9 82.56(19) . . . . ?
C12 N2 C10 C9 -44.7(2) . . . . ?
C8 C9 C10 N2 156.90(15) . . . . ?
C14 C9 C10 N2 40.3(2) . . . . ?
C8 C9 C10 C11 28.93(17) . . . . ?
C14 C9 C10 C11 -87.66(17) . . . . ?
C8 C7 C11 C10 13.34(18) . . . . ?
C6 C7 C11 C10 -172.3(2) . . . . ?
C8 C7 C11 S2 133.57(14) . . . . ?
C6 C7 C11 S2 -52.0(3) . . . . ?
N2 C10 C11 C7 -155.97(14) . . . . ?
C9 C10 C11 C7 -26.57(16) . . . . ?
N2 C10 C11 S2 87.22(16) . . . . ?
C9 C10 C11 S2 -143.38(12) . . . . ?
O3 S2 C11 C7 -52.19(14) . . . . ?
O4 S2 C11 C7 76.32(13) . . . . ?
C28 S2 C11 C7 -167.93(12) . . . . ?
O3 S2 C11 C10 60.36(14) . . . . ?
O4 S2 C11 C10 -171.13(12) . . . . ?
C28 S2 C11 C10 -55.38(14) . . . . ?
C10 N2 C12 C13 55.6(2) . . . . ?
C15 N2 C12 C13 -70.4(2) . . . . ?
N2 C12 C13 C14 -60.7(2) . . . . ?
C12 C13 C14 C9 54.0(2) . . . . ?
C8 C9 C14 C13 -153.72(16) . . . . ?
C10 C9 C14 C13 -44.3(2) . . . . ?
C10 N2 C15 C16 174.24(15) . . . . ?
C12 N2 C15 C16 -59.1(2) . . . . ?
N2 C15 C16 C21 143.95(19) . . . . ?
N2 C15 C16 C17 -38.2(3) . . . . ?
C21 C16 C17 C18 -0.4(3) . . . . ?
C15 C16 C17 C18 -178.25(19) . . . . ?
C16 C17 C18 C19 1.0(3) . . . . ?
C17 C18 C19 C20 -0.4(4) . . . . ?
C18 C19 C20 C21 -0.7(4) . . . . ?
C17 C16 C21 C20 -0.7(3) . . . . ?
C15 C16 C21 C20 177.1(2) . . . . ?
C19 C20 C21 C16 1.3(4) . . . . ?
O1 S1 C22 C23 -34.44(18) . . . . ?
O2 S1 C22 C23 -168.64(15) . . . . ?
N1 S1 C22 C23 77.69(17) . . . . ?
O1 S1 C22 C27 147.38(16) . . . . ?
O2 S1 C22 C27 13.17(19) . . . . ?
N1 S1 C22 C27 -100.50(16) . . . . ?
C27 C22 C23 C24 -0.4(3) . . . . ?
S1 C22 C23 C24 -178.57(16) . . . . ?
C22 C23 C24 C25 -0.1(3) . . . . ?
C23 C24 C25 C26 0.2(3) . . . . ?
C24 C25 C26 C27 0.3(3) . . . . ?
C25 C26 C27 C22 -0.8(3) . . . . ?
C23 C22 C27 C26 0.9(3) . . . . ?
S1 C22 C27 C26 179.02(16) . . . . ?
O3 S2 C28 C29 -17.15(17) . . . . ?
O4 S2 C28 C29 -147.64(15) . . . . ?
C11 S2 C28 C29 98.44(16) . . . . ?
O3 S2 C28 C33 159.77(15) . . . . ?
O4 S2 C28 C33 29.28(17) . . . . ?
C11 S2 C28 C33 -84.64(16) . . . . ?
C33 C28 C29 C30 0.9(3) . . . . ?
S2 C28 C29 C30 177.76(15) . . . . ?
C28 C29 C30 C31 0.8(3) . . . . ?
C29 C30 C31 C32 -1.6(3) . . . . ?
C29 C30 C31 C34 178.24(19) . . . . ?
C30 C31 C32 C33 0.8(3) . . . . ?
C34 C31 C32 C33 -179.03(19) . . . . ?
C31 C32 C33 C28 0.8(3) . . . . ?
C29 C28 C33 C32 -1.6(3) . . . . ?
S2 C28 C33 C32 -178.57(15) . . . . ?
C40 C35 C36 C37 -0.2(4) . . . . ?
C41 C35 C36 C37 -179.8(3) . . . . ?
C35 C36 C37 C38 -0.3(4) . . . . ?
C36 C37 C38 C39 -0.1(4) . . . . ?
C37 C38 C39 C40 1.0(4) . . . . ?
C38 C39 C40 C35 -1.5(4) . . . . ?
C36 C35 C40 C39 1.1(4) . . . . ?
C41 C35 C40 C39 -179.3(3) . . . . ?
